data_4303753
loop_
_publ_author_name
'Sarah J. Choyke'
'Samuel M. Blau'
'Abigail A. Larner'
'Amy Narducci Sarjeant'
'Jeongho Yeon'
'P. Shiv Halasyamani'
'Alexander J. Norquist'

_publ_contact_author_address
; 
 Department of Chemistry
Haverford College
370 Lancaster Avenue
Haverford PA 19041 
;
_publ_contact_author_email anorquis@haverford.edu
_publ_contact_author_fax '610 896 4963'
_publ_contact_author_name 'Alexander J Norquist'
_publ_contact_author_phone '610 896 2949'
_publ_section_title
;
Noncentrosymmetry in New Templated Gallium Fluorophosphates
;
_journal_name_full 'Inorganic Chemistry'
_journal_page_first 11277
_journal_page_last 11282
_journal_paper_doi 10.1021/ic901770e
_journal_volume 48
_journal_year 2009
_chemical_formula_moiety 'C22.00 H42 F2 Ga6 N6 O42.49 P8'
_chemical_formula_sum 'C22 H42 F2 Ga6 N6 O42.49 P8'
_chemical_formula_weight 1774.59
_space_group_IT_number 147
_symmetry_cell_setting trigonal
_symmetry_space_group_name_Hall '-P 3'
_symmetry_space_group_name_H-M 'P -3'
_atom_sites_solution_hydrogens geom
_atom_sites_solution_primary direct
_cell_angle_alpha 90
_cell_angle_beta 90
_cell_angle_gamma 120
_cell_formula_units_Z 1
_cell_length_a 13.0863(5)
_cell_length_b 13.0863(5)
_cell_length_c 9.9023(4)
_cell_measurement_reflns_used 8367
_cell_measurement_temperature 110(2)
_cell_measurement_theta_max 28.9991
_cell_measurement_theta_min 3.7230
_cell_volume 1468.59(10)
_computing_cell_refinement 'DENZO/SCALEPACK (Otwinowski & Minor, 1997)'
_computing_data_collection 'COLLECT (Nonius, 1997-2001).'
_computing_data_reduction 'DENZO/SCALEPACK (Otwinowski & Minor, 1997)'
_computing_molecular_graphics 'CAMERON (Watkin et al., 1996)'
_computing_publication_material 'CRYSTALS (Betteridge et al., 2003)'
_computing_structure_refinement 'CRYSTALS (Betteridge et al., 2003)'
_computing_structure_solution 'SIR92 (Altomare et al., 1994)'
_diffrn_ambient_temperature 110
_diffrn_measured_fraction_theta_full 0.998
_diffrn_measured_fraction_theta_max 0.998
_diffrn_measurement_device 'Nonius KappaCCD'
_diffrn_measurement_device_type Area
_diffrn_measurement_method \w
_diffrn_radiation_monochromator graphite
_diffrn_radiation_type 'Mo K\a'
_diffrn_radiation_wavelength 0.71073
_diffrn_reflns_av_R_equivalents 0.030
_diffrn_reflns_limit_h_max 17
_diffrn_reflns_limit_h_min -17
_diffrn_reflns_limit_k_max 17
_diffrn_reflns_limit_k_min -17
_diffrn_reflns_limit_l_max 13
_diffrn_reflns_limit_l_min -13
_diffrn_reflns_number 13752
_diffrn_reflns_theta_full 29.073
_diffrn_reflns_theta_max 29.073
_diffrn_reflns_theta_min 3.732
_diffrn_standards_number 0
_exptl_absorpt_coefficient_mu 3.048
_exptl_absorpt_correction_T_max 0.74
_exptl_absorpt_correction_T_min 0.74
_exptl_absorpt_correction_type multi-scan
_exptl_absorpt_process_details 'DENZO/SCALEPACK (Otwinowski & Minor, 1997)'
_exptl_crystal_colour colorless
_exptl_crystal_density_diffrn 2.006
_exptl_crystal_density_method 'not measured'
_exptl_crystal_description block
_exptl_crystal_F_000 879.947
_exptl_crystal_size_max 0.30
_exptl_crystal_size_mid 0.24
_exptl_crystal_size_min 0.16
_refine_diff_density_max 0.62
_refine_diff_density_min -0.48
_refine_ls_extinction_coef 55(4)
_refine_ls_extinction_method 'Larson (1970), Equation 22'
_refine_ls_goodness_of_fit_ref 1.0145
_refine_ls_hydrogen_treatment noref
_refine_ls_matrix_type full
_refine_ls_number_parameters 146
_refine_ls_number_reflns 2105
_refine_ls_number_restraints 0
_refine_ls_R_factor_all 0.0373
_refine_ls_R_factor_gt 0.0307
_refine_ls_shift/su_max 0.001932
_refine_ls_structure_factor_coef Fsqd
_refine_ls_weighting_details
;
 Method, part 1, Chebychev polynomial, (Watkin, 1994, Prince, 1982) 
 [weight] = 1.0/[A~0~*T~0~(x)+A~1~*T~1~(x) ... +A~n-1~]*T~n-1~(x)] 
 where A~i~ are the Chebychev coefficients listed below and x= Fcalc/Fmax 
 Method = Robust Weighting (Prince, 1982) 
 W = [weight] * [1-(deltaF/6*sigmaF)^2^]^2^ 
 A~i~ are: 
 0.150E+04 0.348E+04 0.127E+04 0.111E+04 0.00 
;
_refine_ls_weighting_scheme calc
_refine_ls_wR_factor_all 0.0742
_refine_ls_wR_factor_gt 0.0690
_refine_ls_wR_factor_ref 0.0674
_reflns_limit_h_max 8
_reflns_limit_h_min -17
_reflns_limit_k_max 17
_reflns_limit_k_min 0
_reflns_limit_l_max 13
_reflns_limit_l_min 0
_reflns_number_gt 2221
_reflns_number_total 2632
_reflns_threshold_expression I>2.0\s(I)
_oxford_diffrn_Wilson_B_factor 1.20
_oxford_diffrn_Wilson_scale 0.05
_oxford_refine_ls_r_factor_ref 0.0294
_oxford_refine_ls_scale 4.58(7)
_oxford_reflns_number_all 2630
_oxford_reflns_threshold_expression_ref I>3.0\s(I)
_cod_data_source_file ic901770e_si_002_2.cif
_cod_data_source_block Cmp_1_[C~5~H~14~N~2~]~2~[Ga~3~F(PO~4~)~4~].5.25H~2~O
_cod_depositor_comments
;
The following automatic conversions were performed:
'_symmetry_cell_setting' value 'Trigonal' changed to 'trigonal' according
to '/home/saulius/struct/CIF-dictionaries/cif_core.dic' dictionary named
'cif_core.dic' version 2.4.1 from 2010-06-29.

Automatic conversion script
Id: cif_fix_enum 1527 2010-12-29 10:47:43Z saulius 
;
_cod_original_sg_symbol_H-M 'P -3 '
_cod_original_formula_sum 'C22.00 H42 F2 Ga6 N6 O42.49 P8'
_cod_database_code 4303753

loop_
_symmetry_equiv_pos_as_xyz
x,y,z
-x,-y,-z
-y,x-y,z
y,-x+y,-z
-x+y,-x,z
x-y,x,-z

loop_
_atom_site_label
_atom_site_type_symbol
_atom_site_fract_x
_atom_site_fract_y
_atom_site_fract_z
_atom_site_U_iso_or_equiv
_atom_site_occupancy
_atom_site_adp_type
_atom_site_refinement_flags_posn
_atom_site_refinement_flags_adp
_atom_site_refinement_flags_occupancy
_atom_site_disorder_assembly
_atom_site_disorder_group
_oxford_atom_site_special_shape
_atom_site_attached_hydrogens
Ga1 Ga 0.49961(3) 0.33510(3) 1.01700(3) 0.0195 1.0000 Uani . . . . . . .
P1 P 0.42979(6) 0.09175(6) 0.87280(7) 0.0190 1.0000 Uani . . . . . . .
P2 P 0.6667 0.3333 1.23079(11) 0.0136 1.0000 Uani S T . . . . .
O1 O 0.42151(19) 0.18093(18) 0.9665(3) 0.0317 1.0000 Uani . . . . . . .
O2 O 0.57262(16) 0.36331(16) 1.18239(18) 0.0167 1.0000 Uani . . . . . . .
O3 O 0.54857(17) 0.44802(18) 0.8862(2) 0.0225 1.0000 Uani . . . . . . .
O4 O 0.36297(19) 0.3339(2) 1.0770(3) 0.0324 1.0000 Uani . . . . . . .
O5 O 0.4086(2) 0.1109(3) 0.7285(2) 0.0456 1.0000 Uani . . . . . . .
O6 O 0.6667 0.3333 1.3845(3) 0.0175 1.0000 Uani S T . . . . .
O7 O 0.3333 0.6667 0.3221(4) 0.0277 1.0000 Uani S T . . . . .
F1 F 0.6667 0.3333 0.9562(3) 0.0346 1.0000 Uani S T . . . . .
N1 N 0.4103(2) 0.5313(2) 1.4927(3) 0.0249 1.0000 Uani . . . . . . .
C1 C 0.4020(3) 0.4429(3) 1.5942(3) 0.0278 1.0000 Uani . . . . . . .
C2 C 0.5354(3) 0.6192(3) 1.4598(3) 0.0280 1.0000 Uani . . . . . . .
C3 C 0.3579(6) 0.0797(6) 1.3649(7) 0.0347 0.5000 Uani . . . . . . .
C4 C -0.017(4) 0.047(4) 1.161(3) 0.159(13) 0.3333 Uiso . . . . . . .
C5 C 0.018(3) 0.138(3) 1.044(3) 0.120(9) 0.3333 Uiso . . . . . . .
C6 C -0.064(3) 0.107(2) 1.078(3) 0.105(7) 0.3333 Uiso . . . . . . .
C7 C 0.235(3) 0.050(3) 1.162(3) 0.060(7) 0.1667 Uiso . . . . . . .
O8 O 0.0417 0.0417 1.5000 0.23(3) 0.2500 Uiso S . . . . . .
O9 O 0.140(3) 0.184(2) 1.306(3) 0.169(9) 0.3330 Uiso . . . . . . .
O10 O 0.216(3) 0.171(2) 1.348(3) 0.176(9) 0.3330 Uiso . . . . . . .
O11 O 0.1541(17) 0.2089(17) 1.429(2) 0.121(6) 0.3330 Uiso . . . . . . .
O12 O 0.091(3) 0.229(3) 1.344(4) 0.217(13) 0.3333 Uiso . . . . . . .
H1 H 0.3718 0.4908 1.4132 0.0313 1.0000 Uiso . . . . . . .
H2 H 0.3733 0.5724 1.5278 0.0313 1.0000 Uiso . . . . . . .
H3 H 0.4441 0.4876 1.6755 0.0348 1.0000 Uiso . . . . . . .
H4 H 0.3919 0.0700 1.3850 0.0368 0.5000 Uiso . . . . . . .
H5 H 0.5731 0.6614 1.5422 0.0341 1.0000 Uiso . . . . . . .
H6 H 0.5349 0.6697 1.3879 0.0343 1.0000 Uiso . . . . . . .
H7 H 0.3114 0.0774 1.4441 0.0540 0.5000 Uiso . . . . . . .
H8 H 0.3998 0.1583 1.3324 0.0540 0.5000 Uiso . . . . . . .
H9 H 0.3039 0.0281 1.2974 0.0542 0.5000 Uiso . . . . . . .

loop_
_atom_site_aniso_label
_atom_site_aniso_U_11
_atom_site_aniso_U_22
_atom_site_aniso_U_33
_atom_site_aniso_U_23
_atom_site_aniso_U_13
_atom_site_aniso_U_12
Ga1 0.02297(16) 0.01665(15) 0.02186(16) -0.00559(11) -0.00897(11) 0.01207(12)
P1 0.0239(3) 0.0148(3) 0.0175(3) -0.0010(2) 0.0026(2) 0.0091(3)
P2 0.0139(3) 0.0139(3) 0.0131(5) 0.0000 0.0000 0.00695(14)
O1 0.0249(10) 0.0194(10) 0.0492(14) -0.0147(9) 0.0004(10) 0.0100(8)
O2 0.0166(8) 0.0195(9) 0.0160(8) -0.0024(7) -0.0018(7) 0.0105(7)
O3 0.0209(9) 0.0267(10) 0.0217(9) -0.0039(8) -0.0062(7) 0.0132(8)
O4 0.0235(10) 0.0271(11) 0.0516(14) -0.0114(10) -0.0061(10) 0.0165(9)
O5 0.0480(15) 0.078(2) 0.0205(11) 0.0090(12) 0.0042(10) 0.0391(15)
O6 0.0189(9) 0.0189(9) 0.0146(14) 0.0000 0.0000 0.0095(5)
O7 0.0320(12) 0.0320(12) 0.0191(16) 0.0000 0.0000 0.0160(6)
F1 0.0437(12) 0.0437(12) 0.0165(14) 0.0000 0.0000 0.0218(6)
N1 0.0306(13) 0.0257(12) 0.0247(12) -0.0050(9) -0.0009(10) 0.0187(11)
C1 0.0325(15) 0.0271(14) 0.0296(15) -0.0021(12) 0.0017(12) 0.0193(13)
C2 0.0332(15) 0.0243(14) 0.0298(15) -0.0022(11) 0.0011(12) 0.0167(12)
C3 0.033(3) 0.031(3) 0.038(4) 0.000(3) -0.003(3) 0.014(3)

loop_
_atom_type_symbol
_atom_type_scat_dispersion_real
_atom_type_scat_dispersion_imag
_atom_type_scat_Cromer_Mann_a1
_atom_type_scat_Cromer_Mann_b1
_atom_type_scat_Cromer_Mann_a2
_atom_type_scat_Cromer_Mann_b2
_atom_type_scat_Cromer_Mann_a3
_atom_type_scat_Cromer_Mann_b3
_atom_type_scat_Cromer_Mann_a4
_atom_type_scat_Cromer_Mann_b4
_atom_type_scat_Cromer_Mann_c
_atom_type_scat_source
Ga 0.2307 1.6083 15.2354 3.0669 6.7006 0.2412 4.3591 10.7805 2.9623 61.4135 1.7189 'International Tables Vol C 4.2.6.8 and 6.1.1.4'
P 0.1023 0.0942 6.4345 1.9067 4.1791 27.1570 1.7800 0.5260 1.4908 68.1645 1.1149 'International Tables Vol C 4.2.6.8 and 6.1.1.4'
O 0.0106 0.0060 3.0485 13.2771 2.2868 5.7011 1.5463 0.3239 0.8670 32.9089 0.2508 'International Tables Vol C 4.2.6.8 and 6.1.1.4'
C 0.0033 0.0016 2.3100 20.8439 1.0200 10.2075 1.5886 0.5687 0.8650 51.6512 0.2156 'International Tables Vol C 4.2.6.8 and 6.1.1.4'
N 0.0061 0.0033 12.2126 0.0057 3.1322 9.8933 2.0125 28.9975 1.1663 0.5826 -11.5290 'International Tables Vol C 4.2.6.8 and 6.1.1.4'
H 0.0000 0.0000 0.4930 10.5109 0.3229 26.1257 0.1402 3.1424 0.0408 57.7998 0.0030 'International Tables Vol C 4.2.6.8 and 6.1.1.4'
F 0.0171 0.0103 3.5392 10.2825 2.6412 4.2944 1.5170 0.2615 1.0243 26.1476 0.2776 'International Tables Vol C 4.2.6.8 and 6.1.1.4'

loop_
_geom_angle_atom_site_label_1
_geom_angle_site_symmetry_1
_geom_angle_atom_site_label_2
_geom_angle_site_symmetry_2
_geom_angle_atom_site_label_3
_geom_angle_site_symmetry_3
_geom_angle
_geom_angle_publ_flag
O1 . Ga1 . O2 . 114.54(10) yes
O1 . Ga1 . O3 . 118.61(10) yes
O2 . Ga1 . O3 . 122.24(8) yes
O1 . Ga1 . O4 . 94.19(10) yes
O2 . Ga1 . O4 . 96.71(9) yes
O3 . Ga1 . O4 . 100.31(10) yes
O1 . Ga1 . F1 . 85.75(7) yes
O2 . Ga1 . F1 . 80.36(9) yes
O3 . Ga1 . F1 . 82.55(8) yes
O4 . Ga1 . F1 . 176.73(10) yes
O3 3_655 P1 . O4 4_557 109.38(12) yes
O3 3_655 P1 . O1 . 110.72(12) yes
O4 4_557 P1 . O1 . 104.84(13) yes
O3 3_655 P1 . O5 . 109.79(13) yes
O4 4_557 P1 . O5 . 110.96(16) yes
O1 . P1 . O5 . 111.06(16) yes
O2 3_655 P2 . O2 5_665 110.81(7) yes
O2 3_655 P2 . O2 . 110.81(7) yes
O2 5_665 P2 . O2 . 110.81(7) yes
O2 3_655 P2 . O6 . 108.09(8) yes
O2 5_665 P2 . O6 . 108.09(8) yes
O2 . P2 . O6 . 108.09(8) yes
Ga1 . O1 . P1 . 142.67(15) yes
Ga1 . O2 . P2 . 128.77(11) yes
Ga1 . O3 . P1 5_665 131.59(12) yes
Ga1 . O4 . P1 6_557 133.58(14) yes
Ga1 5_665 F1 . Ga1 3_655 113.28(6) yes
Ga1 5_665 F1 . Ga1 . 113.28(6) yes
Ga1 3_655 F1 . Ga1 . 113.28(6) yes
C1 . N1 . C2 . 111.8(2) yes
C1 . N1 . H1 . 108.4 no
C2 . N1 . H1 . 108.9 no
C1 . N1 . H2 . 109.3 no
C2 . N1 . H2 . 108.4 no
H1 . N1 . H2 . 110.0 no
C2 2_668 C1 . N1 . 109.2(2) yes
C2 2_668 C1 . C3 6_558 111.9(4) yes
N1 . C1 . C3 6_558 113.1(4) yes
C2 2_668 C1 . H4 6_558 114.0 no
N1 . C1 . H4 6_558 108.7 no
C3 6_558 C1 . H4 6_558 4.4 no
C2 2_668 C1 . H3 . 108.4 no
N1 . C1 . H3 . 106.8 no
C3 6_558 C1 . H3 . 107.2 no
H4 6_558 C1 . H3 . 109.6 no
C1 2_668 C2 . N1 . 110.1(2) yes
C1 2_668 C2 . H5 . 110.3 no
N1 . C2 . H5 . 107.8 no
C1 2_668 C2 . H6 . 107.2 no
N1 . C2 . H6 . 107.8 no
H5 . C2 . H6 . 113.7 no
C1 4_558 C3 . H4 . 7.5 no
C1 4_558 C3 . H7 . 109.1 no
H4 . C3 . H7 . 105.1 no
C1 4_558 C3 . H8 . 109.7 no
H4 . C3 . H8 . 105.9 no
H7 . C3 . H8 . 108.4 no
C1 4_558 C3 . H9 . 111.2 no
H4 . C3 . H9 . 118.7 no
H7 . C3 . H9 . 107.8 no
H8 . C3 . H9 . 110.5 no
C4 3_555 C4 . C4 5_555 60.000 yes
C4 3_555 C4 . C5 . 131.3(16) yes
C4 5_555 C4 . C5 . 105(4) yes
C4 3_555 C4 . C6 . 129(4) yes
C4 5_555 C4 . C6 . 141(3) yes
C5 . C4 . C6 . 38.4(15) yes
C4 . C5 . C6 4_557 132(3) yes
C4 . C5 . C7 3_555 76(2) yes
C6 4_557 C5 . C7 3_555 148(3) yes
C4 . C5 . C6 . 66(3) yes
C6 4_557 C5 . C6 . 150(3) yes
C7 3_555 C5 . C6 . 44(2) yes
C5 6_557 C6 . C4 . 101(3) yes
C5 6_557 C6 . C7 3_555 158(3) yes
C4 . C6 . C7 3_555 98(3) yes
C5 6_557 C6 . C5 . 93(3) yes
C4 . C6 . C5 . 76(3) yes
C7 3_555 C6 . C5 . 102(3) yes
C5 5_555 C7 . C6 5_555 33.8(17) yes
O8 2_558 O8 . O8 3_555 30.000 yes
O8 2_558 O8 . O8 5_555 30.000 yes
O8 3_555 O8 . O8 5_555 60.000 yes
O10 . O9 . O11 . 70(2) yes
O10 . O9 . O12 . 135(4) yes
O11 . O9 . O12 . 66(2) yes
O9 . O10 . O11 . 57.8(20) yes
O10 . O11 . O9 . 51.7(17) yes
O10 . O11 . O12 . 104(2) yes
O9 . O11 . O12 . 52.7(18) yes
O11 . O12 . O9 . 62(2) yes
C1 4_558 H4 . C3 . 168.2 no

loop_
_geom_bond_atom_site_label_1
_geom_bond_site_symmetry_1
_geom_bond_atom_site_label_2
_geom_bond_site_symmetry_2
_geom_bond_distance
_geom_bond_publ_flag
Ga1 . O1 . 1.817(2) yes
Ga1 . O2 . 1.8380(18) yes
Ga1 . O3 . 1.824(2) yes
Ga1 . O4 . 1.877(2) yes
Ga1 . F1 . 2.2788(9) yes
P1 . O3 3_655 1.550(2) yes
P1 . O4 4_557 1.529(2) yes
P1 . O1 . 1.537(2) yes
P1 . O5 . 1.501(2) yes
P2 . O2 3_655 1.5431(18) yes
P2 . O2 5_665 1.5431(18) yes
P2 . O2 . 1.5431(18) yes
P2 . O6 . 1.522(3) yes
N1 . C1 . 1.494(4) yes
N1 . C2 . 1.492(4) yes
N1 . H1 . 0.941 no
N1 . H2 . 0.952 no
C1 . C2 2_668 1.511(4) yes
C1 . C3 6_558 1.491(8) yes
C1 . H4 6_558 0.942 no
C1 . H3 . 0.986 no
C2 . H5 . 0.970 no
C2 . H6 . 0.974 no
C3 . H4 . 0.556 no
C3 . H7 . 0.984 no
C3 . H8 . 0.948 no
C3 . H9 . 0.962 no
C4 . C4 3_555 1.31(5) yes
C4 . C4 5_555 1.31(5) yes
C4 . C5 . 1.56(4) yes
C4 . C6 . 1.46(4) yes
C5 . C6 4_557 1.59(4) yes
C5 . C7 3_555 1.75(4) yes
C5 . C6 . 1.00(3) yes
C6 . C7 3_555 1.25(4) yes
O8 . O8 2_558 1.091 yes
O8 . O8 3_555 0.944 yes
O8 . O8 5_555 0.944 yes
O9 . O10 . 1.16(3) yes
O9 . O11 . 1.25(3) yes
O9 . O12 . 1.13(4) yes
O10 . O11 . 1.39(3) yes
O11 . O12 . 1.29(3) yes

loop_
_geom_hbond_atom_site_label_D
_geom_hbond_site_symmetry_D
_geom_hbond_atom_site_label_H
_geom_hbond_site_symmetry_H
_geom_hbond_atom_site_label_A
_geom_hbond_site_symmetry_A
_geom_hbond_angle_DHA
_geom_hbond_distance_DH
_geom_hbond_distance_HA
_geom_hbond_distance_DA
_geom_hbond_publ_flag
N1 . H1 . O5 6_557 177 0.94 1.74 2.68(3) yes
N1 . H2 . O6 2_668 167 0.95 1.79 2.72(3) yes
C1 . H3 . O2 2_668 133 0.99 2.50 3.25(3) yes
C3 . H7 . O11 4_558 171 0.98 1.75 2.73(3) yes
C3 . H9 . C7 . 133 0.96 1.72 2.48(3) yes
C3 . H9 . O12 5_555 121 0.96 2.00 2.63(3) yes
